data_2217117
loop_
_publ_author_name
'Shengzhen Xu'

_publ_section_title
;
 3-Butyl-2-propylamino-1-benzothieno[3,2-<i>d</i>]pyrimidin-4(3<i>H</i>)-one
;
_journal_coeditor_code HK2396
_journal_issue 1
_journal_name_full 'Acta Crystallographica Section E'
_journal_page_first o42
_journal_page_last o42
_journal_paper_doi 10.1107/S1600536807062484
_journal_volume 64
_journal_year 2008
_chemical_formula_iupac 'C17 H21 N3 O S'
_chemical_formula_moiety 'C17 H21 N3 O S'
_chemical_formula_sum 'C17 H21 N3 O S'
_chemical_formula_weight 315.43
_chemical_name_systematic
;
3-Butyl-2-propylamino-1-benzothieno[2,3-d]pyrimidin-4(3H)-one
;
_space_group_IT_number 14
_symmetry_cell_setting monoclinic
_symmetry_space_group_name_Hall '-P 2ybc'
_symmetry_space_group_name_H-M 'P 1 21/c 1'
_atom_sites_solution_hydrogens geom
_atom_sites_solution_primary direct
_atom_sites_solution_secondary difmap
_audit_creation_method SHELXL-97
_cell_angle_alpha 90.00
_cell_angle_beta 116.6060(10)
_cell_angle_gamma 90.00
_cell_formula_units_Z 4
_cell_length_a 11.4322(6)
_cell_length_b 14.2791(8)
_cell_length_c 11.6704(6)
_cell_measurement_reflns_used 4476
_cell_measurement_temperature 298(2)
_cell_measurement_theta_max 24.16
_cell_measurement_theta_min 2.42
_cell_volume 1703.36(16)
_computing_cell_refinement 'SAINT (Bruker, 2001)'
_computing_data_collection 'SMART (Bruker, 2001)'
_computing_data_reduction 'SAINT (Bruker, 2001)'
_computing_molecular_graphics 'PLATON (Spek, 2003)'
_computing_structure_refinement 'SHELXL97 (Sheldrick, 1997)'
_computing_structure_solution 'SHELXS97 (Sheldrick, 1997)'
_diffrn_ambient_temperature 298(2)
_diffrn_measured_fraction_theta_full 0.996
_diffrn_measured_fraction_theta_max 0.996
_diffrn_measurement_device_type 'Bruker SMART 4K CCD area-detector diffractometer'
_diffrn_measurement_method '\f and \w scans'
_diffrn_radiation_monochromator graphite
_diffrn_radiation_source 'fine-focus sealed tube'
_diffrn_radiation_type MoK\a
_diffrn_radiation_wavelength 0.71073
_diffrn_reflns_av_R_equivalents 0.0538
_diffrn_reflns_av_sigmaI/netI 0.0333
_diffrn_reflns_limit_h_max 14
_diffrn_reflns_limit_h_min -14
_diffrn_reflns_limit_k_max 18
_diffrn_reflns_limit_k_min -17
_diffrn_reflns_limit_l_max 14
_diffrn_reflns_limit_l_min -14
_diffrn_reflns_number 15640
_diffrn_reflns_theta_full 27.00
_diffrn_reflns_theta_max 27.00
_diffrn_reflns_theta_min 1.99
_exptl_absorpt_coefficient_mu 0.195
_exptl_absorpt_correction_type none
_exptl_crystal_colour colorless
_exptl_crystal_density_diffrn 1.230
_exptl_crystal_density_method 'not measured'
_exptl_crystal_description block
_exptl_crystal_F_000 672
_exptl_crystal_size_max 0.30
_exptl_crystal_size_mid 0.20
_exptl_crystal_size_min 0.20
_refine_diff_density_max 0.354
_refine_diff_density_min -0.155
_refine_ls_extinction_method none
_refine_ls_goodness_of_fit_ref 1.041
_refine_ls_hydrogen_treatment constr
_refine_ls_matrix_type full
_refine_ls_number_parameters 279
_refine_ls_number_reflns 3712
_refine_ls_number_restraints 23
_refine_ls_restrained_S_all 1.100
_refine_ls_R_factor_all 0.0791
_refine_ls_R_factor_gt 0.0577
_refine_ls_shift/su_max 0.004
_refine_ls_shift/su_mean 0.000
_refine_ls_structure_factor_coef Fsqd
_refine_ls_weighting_details 'calc w=1/[\s^2^(Fo^2^)+(0.1070P)^2^] where P=(Fo^2^+2Fc^2^)/3'
_refine_ls_weighting_scheme calc
_refine_ls_wR_factor_gt 0.1586
_refine_ls_wR_factor_ref 0.1751
_reflns_number_gt 2599
_reflns_number_total 3712
_reflns_threshold_expression I>2\s(I)
_cod_data_source_file hk2396.cif
_cod_data_source_block I
_cod_original_sg_symbol_H-M 'P 21/c'
_cod_database_code 2217117
_cod_database_fobs_code 2217117

loop_
_symmetry_equiv_pos_as_xyz
'x, y, z'
'-x, y+1/2, -z+1/2'
'-x, -y, -z'
'x, -y-1/2, z-1/2'

loop_
_atom_site_type_symbol
_atom_site_label
_atom_site_fract_x
_atom_site_fract_y
_atom_site_fract_z
_atom_site_U_iso_or_equiv
_atom_site_adp_type
_atom_site_calc_flag
_atom_site_refinement_flags
_atom_site_occupancy
_atom_site_disorder_assembly
_atom_site_disorder_group
S S1 0.13711(6) 0.04643(4) 1.26890(6) 0.0767(3) Uani d . 1 . .
O O1 0.22957(17) 0.23409(10) 1.18589(13) 0.0782(5) Uani d . 1 . .
N N1 0.21439(19) -0.00118(12) 0.97855(15) 0.0679(5) Uani d . 1 A .
N N2 0.25553(18) 0.16172(11) 1.02369(15) 0.0646(5) Uani d D 1 A .
N N3 0.2992(7) 0.0903(4) 0.8663(6) 0.0835(17) Uani d PD 0.696(10) A 1
H H3A 0.3215 0.1450 0.8524 0.100 Uiso calc PR 0.696(10) A 1
N N3' 0.2371(11) 0.0885(9) 0.8333(9) 0.057(2) Uani d PD 0.304(10) A 2
H H3' 0.2257 0.1427 0.7977 0.068 Uiso calc PR 0.304(10) A 2
C C1 0.14037(18) -0.08829(14) 1.11773(18) 0.0588(5) Uani d . 1 . .
C C2 0.1241(2) -0.17839(15) 1.0674(2) 0.0775(6) Uani d . 1 . .
H H2 0.1433 -0.1913 0.9995 0.093 Uiso calc R 1 . .
C C3 0.0795(3) -0.24799(17) 1.1191(3) 0.0921(8) Uani d . 1 . .
H H3 0.0683 -0.3082 1.0855 0.110 Uiso calc R 1 . .
C C4 0.0510(3) -0.2299(2) 1.2203(3) 0.0969(8) Uani d . 1 . .
H H4 0.0207 -0.2780 1.2539 0.116 Uiso calc R 1 . .
C C5 0.0668(3) -0.14217(19) 1.2713(3) 0.0897(7) Uani d . 1 . .
H H5 0.0479 -0.1303 1.3396 0.108 Uiso calc R 1 . .
C C6 0.1117(2) -0.07033(16) 1.2202(2) 0.0663(5) Uani d . 1 . .
C C7 0.18358(19) -0.00435(13) 1.07820(16) 0.0550(5) Uani d . 1 . .
C C8 0.1850(2) 0.07176(14) 1.15013(17) 0.0569(5) Uani d . 1 . .
C C9 0.2227(2) 0.16126(14) 1.12618(17) 0.0585(5) Uani d . 1 . .
C C10 0.2479(2) 0.08120(15) 0.95393(19) 0.0708(6) Uani d D 1 . .
C C11 0.3166(9) 0.0091(5) 0.7964(8) 0.115(3) Uani d PD 0.696(10) A 1
H H11 0.3261 -0.0490 0.8446 0.138 Uiso calc PR 0.696(10) A 1
C C11' 0.2443(15) 0.0099(9) 0.7669(9) 0.085(5) Uani d PD 0.304(10) A 2
H H11' 0.1795 -0.0319 0.7733 0.102 Uiso calc PR 0.304(10) A 2
C C12 0.4388(5) 0.0288(5) 0.7817(5) 0.118(2) Uani d PD 0.696(10) A 1
H H12A 0.4292 0.0873 0.7377 0.177 Uiso calc PR 0.696(10) A 1
H H12B 0.4525 -0.0206 0.7332 0.177 Uiso calc PR 0.696(10) A 1
H H12C 0.5125 0.0324 0.8648 0.177 Uiso calc PR 0.696(10) A 1
C C12' 0.3646(15) -0.0512(13) 0.8141(10) 0.149(9) Uani d PD 0.304(10) A 2
H H12D 0.4229 -0.0277 0.7820 0.223 Uiso calc PR 0.304(10) A 2
H H12E 0.3395 -0.1142 0.7843 0.223 Uiso calc PR 0.304(10) A 2
H H12F 0.4080 -0.0507 0.9061 0.223 Uiso calc PR 0.304(10) A 2
C C13 0.1988(6) 0.0047(7) 0.6697(10) 0.139(4) Uani d PD 0.696(10) A 1
H H13A 0.1233 -0.0101 0.6821 0.208 Uiso calc PR 0.696(10) A 1
H H13B 0.2109 -0.0429 0.6179 0.208 Uiso calc PR 0.696(10) A 1
H H13C 0.1862 0.0641 0.6274 0.208 Uiso calc PR 0.696(10) A 1
C C13' 0.1899(19) 0.0248(14) 0.6251(10) 0.128(8) Uani d PD 0.304(10) A 2
H H13D 0.1081 0.0574 0.5945 0.193 Uiso calc PR 0.304(10) A 2
H H13E 0.1764 -0.0348 0.5829 0.193 Uiso calc PR 0.304(10) A 2
H H13F 0.2504 0.0611 0.6072 0.193 Uiso calc PR 0.304(10) A 2
C C14 0.3278(9) 0.2503(6) 1.0136(9) 0.079(3) Uani d PD 0.622(11) A 1
H H14A 0.3095 0.2584 0.9247 0.095 Uiso calc PR 0.622(11) A 1
H H14B 0.2914 0.3040 1.0374 0.095 Uiso calc PR 0.622(11) A 1
C C14' 0.2809(11) 0.2515(8) 0.9807(12) 0.055(2) Uani d PD 0.378(11) A 2
H H14C 0.2538 0.3028 1.0179 0.066 Uiso calc PR 0.378(11) A 2
H H14D 0.2356 0.2564 0.8881 0.066 Uiso calc PR 0.378(11) A 2
C C15 0.4741(8) 0.2515(6) 1.0939(8) 0.128(3) Uani d PD 0.622(11) A 1
H H15A 0.5120 0.1976 1.0725 0.154 Uiso calc PR 0.622(11) A 1
H H15B 0.4941 0.2468 1.1838 0.154 Uiso calc PR 0.622(11) A 1
C C15' 0.4291(10) 0.2516(6) 1.0287(12) 0.082(3) Uani d PD 0.378(11) A 2
H H15C 0.4555 0.1983 0.9941 0.099 Uiso calc PR 0.378(11) A 2
H H15D 0.4733 0.2479 1.1215 0.099 Uiso calc PR 0.378(11) A 2
C C16 0.5353(10) 0.3408(6) 1.0727(9) 0.174(4) Uani d PD 0.622(11) A 1
H H16A 0.4767 0.3931 1.0603 0.209 Uiso calc PR 0.622(11) A 1
H H16B 0.6166 0.3535 1.1483 0.209 Uiso calc PR 0.622(11) A 1
C C16' 0.4644(9) 0.3432(6) 0.9833(10) 0.100(3) Uani d PD 0.378(11) A 2
H H16C 0.4288 0.3431 0.8907 0.120 Uiso calc PR 0.378(11) A 2
H H16D 0.4274 0.3959 1.0083 0.120 Uiso calc PR 0.378(11) A 2
C C17 0.5612(12) 0.3325(9) 0.9614(9) 0.179(4) Uani d PD 0.622(11) A 1
H H17A 0.6154 0.2788 0.9714 0.269 Uiso calc PR 0.622(11) A 1
H H17B 0.6053 0.3878 0.9543 0.269 Uiso calc PR 0.622(11) A 1
H H17C 0.4800 0.3255 0.8854 0.269 Uiso calc PR 0.622(11) A 1
C C17' 0.6098(10) 0.3518(14) 1.0427(18) 0.194(9) Uani d PD 0.378(11) A 2
H H17D 0.6484 0.3093 1.1136 0.291 Uiso calc PR 0.378(11) A 2
H H17E 0.6347 0.4148 1.0725 0.291 Uiso calc PR 0.378(11) A 2
H H17F 0.6399 0.3370 0.9801 0.291 Uiso calc PR 0.378(11) A 2

loop_
_atom_site_aniso_label
_atom_site_aniso_U_11
_atom_site_aniso_U_22
_atom_site_aniso_U_33
_atom_site_aniso_U_12
_atom_site_aniso_U_13
_atom_site_aniso_U_23
S1 0.1169(5) 0.0600(4) 0.0808(4) -0.0027(3) 0.0688(4) -0.0042(3)
O1 0.1334(13) 0.0518(9) 0.0645(8) -0.0032(8) 0.0578(9) -0.0075(7)
N1 0.1108(14) 0.0461(10) 0.0552(9) 0.0177(9) 0.0447(9) 0.0053(7)
N2 0.1050(12) 0.0456(9) 0.0533(9) 0.0107(8) 0.0445(9) 0.0074(7)
N3 0.142(5) 0.057(2) 0.080(3) 0.027(3) 0.075(4) 0.017(2)
N3' 0.087(6) 0.043(3) 0.047(4) 0.017(4) 0.035(4) 0.007(3)
C1 0.0655(11) 0.0501(11) 0.0567(10) 0.0086(9) 0.0237(9) 0.0051(8)
C2 0.1061(17) 0.0522(13) 0.0719(13) 0.0070(11) 0.0378(12) 0.0010(10)
C3 0.1158(19) 0.0537(14) 0.0965(18) -0.0102(13) 0.0384(16) -0.0010(13)
C4 0.112(2) 0.0737(18) 0.109(2) -0.0186(15) 0.0540(17) 0.0101(15)
C5 0.1149(19) 0.0739(17) 0.1055(19) -0.0128(14) 0.0718(16) 0.0048(14)
C6 0.0756(13) 0.0568(12) 0.0731(12) 0.0011(9) 0.0393(11) 0.0019(10)
C7 0.0678(11) 0.0480(11) 0.0457(9) 0.0132(8) 0.0222(8) 0.0056(8)
C8 0.0749(12) 0.0507(11) 0.0504(10) 0.0084(9) 0.0329(9) 0.0028(8)
C9 0.0841(13) 0.0485(11) 0.0482(10) 0.0082(9) 0.0343(9) 0.0024(8)
C10 0.1190(17) 0.0495(12) 0.0595(11) 0.0226(11) 0.0538(12) 0.0090(9)
C11 0.212(8) 0.070(3) 0.125(5) 0.050(5) 0.132(6) 0.024(3)
C11' 0.175(13) 0.053(6) 0.055(6) 0.052(8) 0.078(8) 0.018(4)
C12 0.126(4) 0.135(5) 0.105(3) 0.038(3) 0.063(3) -0.008(3)
C12' 0.204(15) 0.134(14) 0.103(8) 0.106(12) 0.065(8) 0.010(7)
C13 0.131(6) 0.111(6) 0.210(11) -0.033(4) 0.109(7) -0.089(7)
C13' 0.221(19) 0.089(10) 0.040(5) 0.019(10) 0.028(6) -0.016(5)
C14 0.126(7) 0.059(3) 0.053(4) 0.006(4) 0.041(5) 0.013(2)
C14' 0.088(6) 0.038(3) 0.049(6) 0.004(4) 0.039(5) 0.002(3)
C15 0.113(5) 0.155(6) 0.090(5) -0.047(4) 0.022(4) 0.025(4)
C15' 0.078(6) 0.084(5) 0.080(6) -0.012(4) 0.032(5) 0.014(4)
C16 0.145(7) 0.237(10) 0.135(8) -0.084(6) 0.058(6) -0.015(6)
C16' 0.112(6) 0.109(6) 0.073(5) -0.034(5) 0.034(5) -0.001(4)
C17 0.162(9) 0.259(12) 0.140(7) -0.051(8) 0.088(7) 0.006(8)
C17' 0.157(12) 0.262(19) 0.145(14) -0.116(13) 0.052(10) 0.013(14)

loop_
_atom_type_symbol
_atom_type_description
_atom_type_scat_dispersion_real
_atom_type_scat_dispersion_imag
_atom_type_scat_source
C C 0.0033 0.0016 'International Tables Vol C Tables 4.2.6.8 and 6.1.1.4'
H H 0.0000 0.0000 'International Tables Vol C Tables 4.2.6.8 and 6.1.1.4'
N N 0.0061 0.0033 'International Tables Vol C Tables 4.2.6.8 and 6.1.1.4'
O O 0.0106 0.0060 'International Tables Vol C Tables 4.2.6.8 and 6.1.1.4'
S S 0.1246 0.1234 'International Tables Vol C Tables 4.2.6.8 and 6.1.1.4'

loop_
_geom_angle_atom_site_label_1
_geom_angle_atom_site_label_2
_geom_angle_atom_site_label_3
_geom_angle
C8 S1 C6 90.27(10)
C10 N1 C7 115.57(16)
C10 N2 C9 121.65(17)
C10 N2 C14' 119.9(6)
C9 N2 C14' 118.0(6)
C10 N2 C14 121.9(4)
C9 N2 C14 115.1(4)
C10 N3 C11 122.4(6)
C10 N3 H3A 118.8
C11 N3 H3A 118.8
C10 N3' C11' 121.0(10)
C10 N3' H3' 119.5
C11' N3' H3' 119.5
C2 C1 C6 119.5(2)
C2 C1 C7 129.1(2)
C6 C1 C7 111.39(18)
C3 C2 C1 119.2(2)
C3 C2 H2 120.4
C1 C2 H2 120.4
C2 C3 C4 121.1(2)
C2 C3 H3 119.5
C4 C3 H3 119.5
C5 C4 C3 120.5(2)
C5 C4 H4 119.7
C3 C4 H4 119.7
C4 C5 C6 119.4(3)
C4 C5 H5 120.3
C6 C5 H5 120.3
C5 C6 C1 120.2(2)
C5 C6 S1 127.07(19)
C1 C6 S1 112.71(16)
N1 C7 C8 124.20(18)
N1 C7 C1 123.82(17)
C8 C7 C1 111.94(18)
C7 C8 C9 121.09(18)
C7 C8 S1 113.69(15)
C9 C8 S1 125.23(15)
O1 C9 N2 120.20(18)
O1 C9 C8 126.63(18)
N2 C9 C8 113.17(16)
N1 C10 N3' 113.4(6)
N1 C10 N2 124.28(18)
N3' C10 N2 119.7(5)
N1 C10 N3 120.3(3)
N2 C10 N3 114.6(3)
N3 C11 C13 107.2(6)
N3 C11 C12 106.0(6)
C13 C11 C12 111.5(5)
N3 C11 H11 110.7
C13 C11 H11 110.7
C12 C11 H11 110.7
N3' C11' C13' 113.8(11)
N3' C11' C12' 122.5(11)
C13' C11' C12' 110.1(8)
N3' C11' H11' 102.4
C13' C11' H11' 102.4
C12' C11' H11' 102.4
C11' C12' H12D 109.5
C11' C12' H12E 109.5
H12D C12' H12E 109.5
C11' C12' H12F 109.5
H12D C12' H12F 109.5
H12E C12' H12F 109.5
C11' C13' H13D 109.5
C11' C13' H13E 109.5
H13D C13' H13E 109.5
C11' C13' H13F 109.5
H13D C13' H13F 109.5
H13E C13' H13F 109.5
C15 C14 N2 116.4(6)
C15 C14 H14A 108.2
N2 C14 H14A 108.2
C15 C14 H14B 108.2
N2 C14 H14B 108.2
H14A C14 H14B 107.3
N2 C14' C15' 103.6(7)
N2 C14' H14C 111.0
C15' C14' H14C 111.0
N2 C14' H14D 111.0
C15' C14' H14D 111.0
H14C C14' H14D 109.0
C14 C15 C16 111.7(6)
C14 C15 H15A 109.3
C16 C15 H15A 109.3
C14 C15 H15B 109.3
C16 C15 H15B 109.3
H15A C15 H15B 107.9
C14' C15' C16' 107.1(7)
C14' C15' H15C 110.3
C16' C15' H15C 110.3
C14' C15' H15D 110.3
C16' C15' H15D 110.3
H15C C15' H15D 108.5
C17 C16 C15 111.5(7)
C17 C16 H16A 109.3
C15 C16 H16A 109.3
C17 C16 H16B 109.3
C15 C16 H16B 109.3
H16A C16 H16B 108.0
C17' C16' C15' 108.7(7)
C17' C16' H16C 109.9
C15' C16' H16C 109.9
C17' C16' H16D 109.9
C15' C16' H16D 109.9
H16C C16' H16D 108.3
C16' C17' H17D 109.5
C16' C17' H17E 109.5
H17D C17' H17E 109.5
C16' C17' H17F 109.5
H17D C17' H17F 109.5
H17E C17' H17F 109.5

loop_
_geom_bond_atom_site_label_1
_geom_bond_atom_site_label_2
_geom_bond_distance
N3 C11 1.482(9)
N3 H3A 0.8600
N3' C11' 1.387(16)
N3' H3' 0.8600
C1 C2 1.392(3)
C1 C6 1.397(3)
C1 C7 1.448(3)
C2 C3 1.374(3)
C2 H2 0.9300
C3 C4 1.384(4)
C3 H3 0.9300
C4 C5 1.364(4)
C4 H4 0.9300
C5 C6 1.395(3)
C5 H5 0.9300
C6 S1 1.743(2)
C7 N1 1.359(3)
C7 C8 1.369(3)
C8 C9 1.416(3)
C8 S1 1.741(2)
C9 O1 1.235(2)
C9 N2 1.405(2)
C10 N1 1.308(3)
C10 N3' 1.361(10)
C10 N2 1.389(3)
C10 N3 1.394(5)
C11 C13 1.490(7)
C11 C12 1.508(7)
C11 H11 0.9800
C11' C13' 1.499(9)
C11' C12' 1.510(9)
C11' H11' 0.9800
C12 H12A 0.9600
C12 H12B 0.9600
C12 H12C 0.9600
C12' H12D 0.9600
C12' H12E 0.9600
C12' H12F 0.9600
C13 H13A 0.9600
C13 H13B 0.9600
C13 H13C 0.9600
C13' H13D 0.9600
C13' H13E 0.9600
C13' H13F 0.9600
C14 C15 1.507(7)
C14 N2 1.544(7)
C14 H14A 0.9700
C14 H14B 0.9700
C14' N2 1.452(9)
C14' C15' 1.528(9)
C14' H14C 0.9700
C14' H14D 0.9700
C15 C16 1.528(7)
C15 H15A 0.9700
C15 H15B 0.9700
C15' C16' 1.531(8)
C15' H15C 0.9700
C15' H15D 0.9700
C16 C17 1.461(8)
C16 H16A 0.9700
C16 H16B 0.9700
C16' C17' 1.493(9)
C16' H16C 0.9700
C16' H16D 0.9700
C17 H17A 0.9600
C17 H17B 0.9600
C17 H17C 0.9600
C17' H17D 0.9600
C17' H17E 0.9600
C17' H17F 0.9600

loop_
_geom_hbond_atom_site_label_D
_geom_hbond_atom_site_label_H
_geom_hbond_atom_site_label_A
_geom_hbond_site_symmetry_A
_geom_hbond_distance_DH
_geom_hbond_distance_HA
_geom_hbond_distance_DA
_geom_hbond_angle_DHA
C14 H14A O1 4_565 0.97 2.52 3.478(9) 171.1
N3 H3A O1 4_565 0.86 2.46 3.140(6) 136.9

loop_
_geom_torsion_atom_site_label_1
_geom_torsion_atom_site_label_2
_geom_torsion_atom_site_label_3
_geom_torsion_atom_site_label_4
_geom_torsion
C6 C1 C2 C3 0.3(3)
C7 C1 C2 C3 -178.9(2)
C1 C2 C3 C4 -0.2(4)
C2 C3 C4 C5 -0.1(4)
C3 C4 C5 C6 0.3(4)
C4 C5 C6 C1 -0.1(4)
C4 C5 C6 S1 179.2(2)
C2 C1 C6 C5 -0.2(3)
C7 C1 C6 C5 179.2(2)
C2 C1 C6 S1 -179.60(17)
C7 C1 C6 S1 -0.2(2)
C2 C1 C7 N1 1.2(3)
C6 C1 C7 N1 -178.14(17)
C2 C1 C7 C8 178.9(2)
C6 C1 C7 C8 -0.4(2)
N1 C7 C8 C9 -1.5(3)
C1 C7 C8 C9 -179.22(17)
N1 C7 C8 S1 178.56(15)
C1 C7 C8 S1 0.8(2)
C7 C8 C9 O1 -178.78(19)
S1 C8 C9 O1 1.2(3)
C7 C8 C9 N2 0.5(3)
S1 C8 C9 N2 -179.48(14)
N1 C10 N3 C11 0.8(8)
N3' C10 N3 C11 -81.1(18)
N2 C10 N3 C11 171.4(5)
C10 N3 C11 C13 95.4(8)
C10 N3 C11 C12 -145.4(7)
N1 C10 N3' C11' -25.1(12)
N2 C10 N3' C11' 172.6(9)
N3 C10 N3' C11' 86.3(17)
C10 N3' C11' C13' 161.8(14)
C10 N3' C11' C12' -61.6(18)
N2 C14 C15 C16 178.0(7)
C14 C15 C16 C17 -84.7(12)
N2 C14' C15' C16' 178.1(8)
C14' C15' C16' C17' 172.6(15)
N3' C10 N1 C7 -160.1(5)
N2 C10 N1 C7 1.3(3)
N3 C10 N1 C7 170.8(4)
C8 C7 N1 C10 0.5(3)
C1 C7 N1 C10 178.05(18)
N1 C10 N2 C9 -2.2(3)
N3' C10 N2 C9 158.1(6)
N3 C10 N2 C9 -172.3(4)
N1 C10 N2 C14' -173.8(6)
N3' C10 N2 C14' -13.5(8)
N3 C10 N2 C14' 16.1(7)
N1 C10 N2 C14 164.2(4)
N3' C10 N2 C14 -35.5(7)
N3 C10 N2 C14 -5.9(6)
O1 C9 N2 C10 -179.5(2)
C8 C9 N2 C10 1.1(3)
O1 C9 N2 C14' -7.7(6)
C8 C9 N2 C14' 172.9(5)
O1 C9 N2 C14 13.3(4)
C8 C9 N2 C14 -166.1(4)
C15' C14' N2 C10 -80.9(8)
C15' C14' N2 C9 107.1(8)
C15' C14' N2 C14 21(2)
C15 C14 N2 C10 -82.4(8)
C15 C14 N2 C9 84.8(8)
C15 C14 N2 C14' -172(3)
C7 C8 S1 C6 -0.77(16)
C9 C8 S1 C6 179.24(19)
C5 C6 S1 C8 -178.8(2)
C1 C6 S1 C8 0.55(16)
